data_2217163
loop_
_publ_author_name
'Saeed, Aamer'
'Zaman, Sabah'
'Fl\"orke, Ulrich'

_publ_section_title (<i>Z</i>)-<i>N</i>-[3-(2-Methoxyphenyl)-4-phenyl-2,3-dihydrothiazol-2-ylidene]-2-methylbenzamide
_journal_coeditor_code LH2546
_journal_issue 1
_journal_name_full 'Acta Crystallographica Section E'
_journal_page_first o66
_journal_page_last o66
_journal_paper_doi 10.1107/S1600536807062290
_journal_volume 64
_journal_year 2008
_chemical_formula_iupac 'C24 H20 N2 O2 S'
_chemical_formula_moiety 'C24 H20 N2 O2 S'
_chemical_formula_sum 'C24 H20 N2 O2 S'
_chemical_formula_weight 400.48
_chemical_name_systematic
;
(<i>Z</i>)-<i>N</i>-[3-(2-Methoxyphenyl)-4-phenyl-2,3-dihydrothiazol-2-
ylidene]-2-methylbenzamide
;
_space_group_IT_number 14
_symmetry_cell_setting monoclinic
_symmetry_space_group_name_Hall '-P 2yn'
_symmetry_space_group_name_H-M 'P 1 21/n 1'
_atom_sites_solution_hydrogens difmap
_atom_sites_solution_primary direct
_atom_sites_solution_secondary difmap
_audit_creation_method SHELXL-97
_cell_angle_alpha 90.00
_cell_angle_beta 105.092(4)
_cell_angle_gamma 90.00
_cell_formula_units_Z 4
_cell_length_a 9.7826(18)
_cell_length_b 15.010(3)
_cell_length_c 13.917(3)
_cell_measurement_reflns_used 989
_cell_measurement_temperature 153(2)
_cell_measurement_theta_max 28.26
_cell_measurement_theta_min 2.55
_cell_volume 1973.0(7)
_computing_cell_refinement 'SAINT (Bruker, 2002)'
_computing_data_collection 'SMART (Bruker, 2002)'
_computing_data_reduction SAINT
_computing_molecular_graphics SHELXTL
_computing_publication_material SHELXTL
_computing_structure_refinement SHELXTL
_computing_structure_solution 'SHELXTL (Bruker, 2002)'
_diffrn_ambient_temperature 153(2)
_diffrn_measured_fraction_theta_full 0.998
_diffrn_measured_fraction_theta_max 0.998
_diffrn_measurement_device_type 'Bruker AXS SMART APEX'
_diffrn_measurement_method '\f and \w scans'
_diffrn_radiation_monochromator graphite
_diffrn_radiation_source 'sealed tube'
_diffrn_radiation_type MoK\a
_diffrn_radiation_wavelength 0.71073
_diffrn_reflns_av_R_equivalents 0.0253
_diffrn_reflns_av_sigmaI/netI 0.0244
_diffrn_reflns_limit_h_max 12
_diffrn_reflns_limit_h_min -11
_diffrn_reflns_limit_k_max 19
_diffrn_reflns_limit_k_min -19
_diffrn_reflns_limit_l_max 18
_diffrn_reflns_limit_l_min -18
_diffrn_reflns_number 16940
_diffrn_reflns_theta_full 27.87
_diffrn_reflns_theta_max 27.87
_diffrn_reflns_theta_min 2.03
_diffrn_standards_decay_% 0
_diffrn_standards_interval_time 430
_diffrn_standards_number 2906
_exptl_absorpt_coefficient_mu 0.187
_exptl_absorpt_correction_T_max 0.9546
_exptl_absorpt_correction_T_min 0.9121
_exptl_absorpt_correction_type multi-scan
_exptl_absorpt_process_details '(SADABS; Bruker, 2002)'
_exptl_crystal_colour colourless
_exptl_crystal_density_diffrn 1.348
_exptl_crystal_density_method 'not measured'
_exptl_crystal_description prism
_exptl_crystal_F_000 840
_exptl_crystal_size_max 0.50
_exptl_crystal_size_mid 0.40
_exptl_crystal_size_min 0.25
_refine_diff_density_max 0.343
_refine_diff_density_min -0.213
_refine_ls_extinction_method none
_refine_ls_goodness_of_fit_ref 1.037
_refine_ls_hydrogen_treatment constr
_refine_ls_matrix_type full
_refine_ls_number_parameters 264
_refine_ls_number_reflns 4697
_refine_ls_number_restraints 0
_refine_ls_restrained_S_all 1.037
_refine_ls_R_factor_all 0.0440
_refine_ls_R_factor_gt 0.0383
_refine_ls_shift/su_max 0.001
_refine_ls_shift/su_mean 0.000
_refine_ls_structure_factor_coef Fsqd
_refine_ls_weighting_details 'calc w=1/[\s^2^(Fo^2^)+(0.0517P)^2^+0.8403P] where P=(Fo^2^+2Fc^2^)/3'
_refine_ls_weighting_scheme calc
_refine_ls_wR_factor_gt 0.0977
_refine_ls_wR_factor_ref 0.1017
_reflns_number_gt 4150
_reflns_number_total 4697
_reflns_threshold_expression I>2\s(I)
_cod_data_source_file lh2546.cif
_cod_data_source_block I
_cod_depositor_comments
;
The following automatic conversions were performed:
'_symmetry_cell_setting' value 'Monoclinic' changed to 'monoclinic'
according to '/home/saulius/struct/CIF-dictionaries/cif_core.dic'
dictionary named 'cif_core.dic' version 2.4.1 from 2010-06-29.

Automatic conversion script
Id: cif_fix_enum 1527 2010-12-29 10:47:43Z saulius 

The following automatic conversions were performed:

'_symmetry_cell_setting' value 'Monoclinic' changed to 'monoclinic'
according to /home/saulius/struct/CIF-dictionaries/cif_core.dic
dictionary named 'cif_core.dic' version 2.4.1 from 2010-06-29.

Automatic conversion script
Id: cif_fix_values 1715 2011-07-08 13:25:40Z adriana 
;
_cod_original_cell_volume 1973.1(6)
_cod_original_sg_symbol_H-M 'P 21/n'
_cod_database_code 2217163
_cod_database_fobs_code 2217163

loop_
_symmetry_equiv_pos_as_xyz
'x, y, z'
'-x+1/2, y+1/2, -z+1/2'
'-x, -y, -z'
'x-1/2, -y-1/2, z-1/2'

loop_
_atom_site_type_symbol
_atom_site_label
_atom_site_fract_x
_atom_site_fract_y
_atom_site_fract_z
_atom_site_U_iso_or_equiv
_atom_site_adp_type
_atom_site_calc_flag
_atom_site_refinement_flags
_atom_site_occupancy
S S1 0.63733(3) 0.65129(2) 0.82089(3) 0.02247(10) Uani d . 1
O O1 0.72271(10) 0.57226(7) 0.68165(8) 0.0258(2) Uani d . 1
O O2 0.16287(9) 0.62604(6) 0.76469(7) 0.0212(2) Uani d . 1
N N1 0.52745(11) 0.50297(7) 0.71108(8) 0.0196(2) Uani d . 1
N N2 0.42303(11) 0.55761(7) 0.83194(8) 0.0177(2) Uani d . 1
C C1 0.63503(13) 0.51125(9) 0.66513(10) 0.0202(3) Uani d . 1
C C2 0.64098(13) 0.43708(9) 0.59434(10) 0.0214(3) Uani d . 1
C C3 0.58372(15) 0.35480(9) 0.61069(11) 0.0260(3) Uani d . 1
H H3A 0.5418 0.3486 0.6647 0.031 Uiso calc R 1
C C4 0.58680(16) 0.28229(10) 0.55010(11) 0.0301(3) Uani d . 1
H H4A 0.5488 0.2266 0.5628 0.036 Uiso calc R 1
C C5 0.64615(16) 0.29210(10) 0.47064(11) 0.0316(3) Uani d . 1
H H5A 0.6477 0.2431 0.4278 0.038 Uiso calc R 1
C C6 0.70292(16) 0.37264(11) 0.45352(11) 0.0303(3) Uani d . 1
H H6A 0.7434 0.3779 0.3987 0.036 Uiso calc R 1
C C7 0.70292(14) 0.44716(10) 0.51435(10) 0.0243(3) Uani d . 1
C C8 0.76269(16) 0.53331(11) 0.48825(11) 0.0313(3) Uani d . 1
H H8A 0.8577 0.5423 0.5322 0.047 Uiso calc R 1
H H8B 0.7013 0.5827 0.4966 0.047 Uiso calc R 1
H H8C 0.7680 0.5311 0.4189 0.047 Uiso calc R 1
C C9 0.52416(13) 0.56139(8) 0.77971(9) 0.0184(2) Uani d . 1
C C10 0.54693(14) 0.67709(9) 0.90914(10) 0.0237(3) Uani d . 1
H H10A 0.5729 0.7248 0.9551 0.028 Uiso calc R 1
C C11 0.43667(13) 0.62292(8) 0.90605(9) 0.0197(2) Uani d . 1
C C12 0.34425(13) 0.62715(9) 0.97466(9) 0.0206(3) Uani d . 1
C C13 0.31678(15) 0.71102(10) 1.00913(11) 0.0265(3) Uani d . 1
H H13A 0.3513 0.7630 0.9843 0.032 Uiso calc R 1
C C14 0.23944(16) 0.71898(11) 1.07930(11) 0.0317(3) Uani d . 1
H H14A 0.2232 0.7761 1.1036 0.038 Uiso calc R 1
C C15 0.18594(17) 0.64354(11) 1.11381(12) 0.0331(3) Uani d . 1
H H15A 0.1326 0.6489 1.1616 0.040 Uiso calc R 1
C C16 0.21014(16) 0.56054(11) 1.07879(11) 0.0306(3) Uani d . 1
H H16A 0.1716 0.5091 1.1016 0.037 Uiso calc R 1
C C17 0.29047(15) 0.55166(9) 1.01040(10) 0.0247(3) Uani d . 1
H H17A 0.3087 0.4942 0.9880 0.030 Uiso calc R 1
C C18 0.30424(13) 0.49851(8) 0.79994(9) 0.0180(2) Uani d . 1
C C19 0.32421(14) 0.40723(9) 0.80007(10) 0.0218(3) Uani d . 1
H H19A 0.4162 0.3828 0.8251 0.026 Uiso calc R 1
C C20 0.20894(16) 0.35139(9) 0.76347(11) 0.0252(3) Uani d . 1
H H20A 0.2219 0.2887 0.7618 0.030 Uiso calc R 1
C C21 0.07491(15) 0.38805(9) 0.72938(10) 0.0254(3) Uani d . 1
H H21A -0.0038 0.3498 0.7047 0.031 Uiso calc R 1
C C22 0.05328(14) 0.47927(9) 0.73060(10) 0.0223(3) Uani d . 1
H H22A -0.0395 0.5032 0.7086 0.027 Uiso calc R 1
C C23 0.16958(13) 0.53563(8) 0.76461(9) 0.0182(2) Uani d . 1
C C24 0.02588(16) 0.66550(10) 0.73440(16) 0.0415(4) Uani d . 1
H H24A -0.0176 0.6510 0.6645 0.062 Uiso calc R 1
H H24B 0.0344 0.7303 0.7422 0.062 Uiso calc R 1
H H24C -0.0334 0.6423 0.7757 0.062 Uiso calc R 1

loop_
_atom_site_aniso_label
_atom_site_aniso_U_11
_atom_site_aniso_U_22
_atom_site_aniso_U_33
_atom_site_aniso_U_12
_atom_site_aniso_U_13
_atom_site_aniso_U_23
S1 0.01853(16) 0.02102(16) 0.02916(18) -0.00347(11) 0.00855(13) -0.00330(12)
O1 0.0212(5) 0.0285(5) 0.0302(5) -0.0048(4) 0.0112(4) -0.0021(4)
O2 0.0164(4) 0.0192(4) 0.0274(5) 0.0005(3) 0.0045(4) 0.0000(4)
N1 0.0162(5) 0.0221(5) 0.0212(5) -0.0002(4) 0.0064(4) -0.0009(4)
N2 0.0153(5) 0.0183(5) 0.0199(5) -0.0009(4) 0.0053(4) -0.0015(4)
C1 0.0174(6) 0.0235(6) 0.0197(6) 0.0018(5) 0.0049(5) 0.0030(5)
C2 0.0167(6) 0.0278(6) 0.0192(6) 0.0047(5) 0.0041(5) 0.0001(5)
C3 0.0260(7) 0.0278(7) 0.0252(7) 0.0022(5) 0.0085(5) -0.0014(5)
C4 0.0310(7) 0.0269(7) 0.0307(7) 0.0045(6) 0.0051(6) -0.0015(6)
C5 0.0324(8) 0.0340(8) 0.0263(7) 0.0113(6) 0.0039(6) -0.0068(6)
C6 0.0277(7) 0.0432(8) 0.0209(7) 0.0085(6) 0.0081(6) -0.0014(6)
C7 0.0180(6) 0.0352(7) 0.0191(6) 0.0048(5) 0.0040(5) 0.0018(5)
C8 0.0310(8) 0.0423(8) 0.0227(7) -0.0043(6) 0.0108(6) 0.0020(6)
C9 0.0149(5) 0.0196(6) 0.0203(6) 0.0003(4) 0.0036(5) 0.0016(5)
C10 0.0215(6) 0.0227(6) 0.0273(7) -0.0009(5) 0.0071(5) -0.0060(5)
C11 0.0188(6) 0.0201(6) 0.0192(6) 0.0023(5) 0.0034(5) -0.0016(5)
C12 0.0173(6) 0.0261(6) 0.0171(6) 0.0025(5) 0.0023(5) -0.0024(5)
C13 0.0239(7) 0.0267(7) 0.0294(7) 0.0000(5) 0.0079(6) -0.0057(5)
C14 0.0297(7) 0.0349(8) 0.0318(8) 0.0049(6) 0.0105(6) -0.0110(6)
C15 0.0308(8) 0.0453(9) 0.0266(7) 0.0087(7) 0.0138(6) -0.0007(6)
C16 0.0323(8) 0.0359(8) 0.0260(7) 0.0055(6) 0.0118(6) 0.0072(6)
C17 0.0261(7) 0.0265(7) 0.0218(6) 0.0053(5) 0.0067(5) 0.0012(5)
C18 0.0174(6) 0.0209(6) 0.0169(6) -0.0031(5) 0.0069(5) -0.0012(4)
C19 0.0234(6) 0.0220(6) 0.0221(6) 0.0009(5) 0.0101(5) 0.0011(5)
C20 0.0327(7) 0.0184(6) 0.0289(7) -0.0034(5) 0.0159(6) -0.0015(5)
C21 0.0259(7) 0.0266(7) 0.0271(7) -0.0098(5) 0.0129(6) -0.0064(5)
C22 0.0181(6) 0.0267(6) 0.0236(6) -0.0034(5) 0.0080(5) -0.0027(5)
C23 0.0195(6) 0.0199(6) 0.0169(6) -0.0017(5) 0.0077(5) -0.0005(4)
C24 0.0209(7) 0.0249(7) 0.0752(13) 0.0040(6) 0.0063(8) -0.0046(8)

loop_
_atom_type_symbol
_atom_type_description
_atom_type_scat_dispersion_real
_atom_type_scat_dispersion_imag
_atom_type_scat_source
C C 0.0033 0.0016 'International Tables Vol C Tables 4.2.6.8 and 6.1.1.4'
H H 0.0000 0.0000 'International Tables Vol C Tables 4.2.6.8 and 6.1.1.4'
N N 0.0061 0.0033 'International Tables Vol C Tables 4.2.6.8 and 6.1.1.4'
O O 0.0106 0.0060 'International Tables Vol C Tables 4.2.6.8 and 6.1.1.4'
S S 0.1246 0.1234 'International Tables Vol C Tables 4.2.6.8 and 6.1.1.4'

loop_
_geom_angle_atom_site_label_1
_geom_angle_atom_site_label_2
_geom_angle_atom_site_label_3
_geom_angle
C10 S1 C9 90.48(6)
C23 O2 C24 117.19(11)
C9 N1 C1 116.67(11)
C9 N2 C11 114.60(10)
C9 N2 C18 119.83(10)
C11 N2 C18 124.97(10)
O1 C1 N1 124.08(12)
O1 C1 C2 121.99(11)
N1 C1 C2 113.90(11)
C3 C2 C7 119.77(13)
C3 C2 C1 117.61(12)
C7 C2 C1 122.61(12)
C4 C3 C2 121.52(13)
C4 C3 H3A 119.2
C2 C3 H3A 119.2
C3 C4 C5 118.94(14)
C3 C4 H4A 120.5
C5 C4 H4A 120.5
C6 C5 C4 120.24(13)
C6 C5 H5A 119.9
C4 C5 H5A 119.9
C5 C6 C7 122.17(13)
C5 C6 H6A 118.9
C7 C6 H6A 118.9
C6 C7 C2 117.34(13)
C6 C7 C8 118.64(13)
C2 C7 C8 123.96(13)
C7 C8 H8A 109.5
C7 C8 H8B 109.5
H8A C8 H8B 109.5
C7 C8 H8C 109.5
H8A C8 H8C 109.5
H8B C8 H8C 109.5
N1 C9 N2 121.26(11)
N1 C9 S1 128.79(10)
N2 C9 S1 109.95(9)
C11 C10 S1 113.32(10)
C11 C10 H10A 123.3
S1 C10 H10A 123.3
C10 C11 N2 111.61(11)
C10 C11 C12 125.11(12)
N2 C11 C12 123.21(11)
C17 C12 C13 119.04(12)
C17 C12 C11 123.15(12)
C13 C12 C11 117.71(12)
C14 C13 C12 120.51(14)
C14 C13 H13A 119.7
C12 C13 H13A 119.7
C15 C14 C13 119.89(14)
C15 C14 H14A 120.1
C13 C14 H14A 120.1
C16 C15 C14 120.03(13)
C16 C15 H15A 120.0
C14 C15 H15A 120.0
C15 C16 C17 120.52(14)
C15 C16 H16A 119.7
C17 C16 H16A 119.7
C16 C17 C12 119.97(13)
C16 C17 H17A 120.0
C12 C17 H17A 120.0
C19 C18 C23 121.02(12)
C19 C18 N2 120.54(11)
C23 C18 N2 118.38(11)
C18 C19 C20 119.70(13)
C18 C19 H19A 120.2
C20 C19 H19A 120.2
C21 C20 C19 119.36(12)
C21 C20 H20A 120.3
C19 C20 H20A 120.3
C22 C21 C20 121.43(12)
C22 C21 H21A 119.3
C20 C21 H21A 119.3
C21 C22 C23 119.25(13)
C21 C22 H22A 120.4
C23 C22 H22A 120.4
O2 C23 C18 116.08(11)
O2 C23 C22 124.72(12)
C18 C23 C22 119.19(12)
O2 C24 H24A 109.5
O2 C24 H24B 109.5
H24A C24 H24B 109.5
O2 C24 H24C 109.5
H24A C24 H24C 109.5
H24B C24 H24C 109.5

loop_
_geom_bond_atom_site_label_1
_geom_bond_atom_site_label_2
_geom_bond_distance
S1 C10 1.7337(14)
S1 C9 1.7449(13)
O1 C1 1.2347(16)
O2 C23 1.3587(15)
O2 C24 1.4248(17)
N1 C9 1.3032(17)
N1 C1 1.3720(16)
N2 C9 1.3730(16)
N2 C11 1.4039(16)
N2 C18 1.4373(16)
C1 C2 1.4978(18)
C2 C3 1.3991(19)
C2 C7 1.4073(18)
C3 C4 1.382(2)
C3 H3A 0.9500
C4 C5 1.384(2)
C4 H4A 0.9500
C5 C6 1.377(2)
C5 H5A 0.9500
C6 C7 1.403(2)
C6 H6A 0.9500
C7 C8 1.502(2)
C8 H8A 0.9800
C8 H8B 0.9800
C8 H8C 0.9800
C10 C11 1.3425(18)
C10 H10A 0.9500
C11 C12 1.4774(17)
C12 C17 1.3943(19)
C12 C13 1.3980(18)
C13 C14 1.3875(19)
C13 H13A 0.9500
C14 C15 1.385(2)
C14 H14A 0.9500
C15 C16 1.381(2)
C15 H15A 0.9500
C16 C17 1.3896(19)
C16 H16A 0.9500
C17 H17A 0.9500
C18 C19 1.3840(18)
C18 C23 1.3965(18)
C19 C20 1.3909(19)
C19 H19A 0.9500
C20 C21 1.387(2)
C20 H20A 0.9500
C21 C22 1.386(2)
C21 H21A 0.9500
C22 C23 1.3978(18)
C22 H22A 0.9500
C24 H24A 0.9800
C24 H24B 0.9800
C24 H24C 0.9800

loop_
_geom_hbond_atom_site_label_D
_geom_hbond_atom_site_label_H
_geom_hbond_atom_site_label_A
_geom_hbond_site_symmetry_A
_geom_hbond_distance_DH
_geom_hbond_distance_HA
_geom_hbond_distance_DA
_geom_hbond_angle_DHA
C3 H3A N1 . 0.95 2.42 2.7572(18) 100.6
C14 H14A O1 4_576 0.95 2.52 3.4635(19) 170.7
C22 H22A O1 1_455 0.95 2.48 3.4240(18) 170.1

loop_
_geom_torsion_atom_site_label_1
_geom_torsion_atom_site_label_2
_geom_torsion_atom_site_label_3
_geom_torsion_atom_site_label_4
_geom_torsion
C9 N1 C1 O1 -3.59(19)
C9 N1 C1 C2 174.37(11)
O1 C1 C2 C3 152.58(13)
N1 C1 C2 C3 -25.43(17)
O1 C1 C2 C7 -26.54(19)
N1 C1 C2 C7 155.46(12)
C7 C2 C3 C4 0.3(2)
C1 C2 C3 C4 -178.89(13)
C2 C3 C4 C5 -1.0(2)
C3 C4 C5 C6 0.9(2)
C4 C5 C6 C7 -0.2(2)
C5 C6 C7 C2 -0.5(2)
C5 C6 C7 C8 -177.96(14)
C3 C2 C7 C6 0.48(19)
C1 C2 C7 C6 179.58(12)
C3 C2 C7 C8 177.79(13)
C1 C2 C7 C8 -3.1(2)
C1 N1 C9 N2 -178.30(11)
C1 N1 C9 S1 1.15(18)
C11 N2 C9 N1 177.57(11)
C18 N2 C9 N1 -10.90(18)
C11 N2 C9 S1 -1.97(13)
C18 N2 C9 S1 169.55(9)
C10 S1 C9 N1 -177.59(13)
C10 S1 C9 N2 1.91(10)
C9 S1 C10 C11 -1.49(11)
S1 C10 C11 N2 0.64(15)
S1 C10 C11 C12 177.62(10)
C9 N2 C11 C10 0.89(16)
C18 N2 C11 C10 -170.13(12)
C9 N2 C11 C12 -176.15(11)
C18 N2 C11 C12 12.82(19)
C10 C11 C12 C17 -142.16(15)
N2 C11 C12 C17 34.49(19)
C10 C11 C12 C13 34.2(2)
N2 C11 C12 C13 -149.19(13)
C17 C12 C13 C14 1.2(2)
C11 C12 C13 C14 -175.25(13)
C12 C13 C14 C15 -1.6(2)
C13 C14 C15 C16 0.3(2)
C14 C15 C16 C17 1.3(2)
C15 C16 C17 C12 -1.7(2)
C13 C12 C17 C16 0.4(2)
C11 C12 C17 C16 176.67(13)
C9 N2 C18 C19 63.62(16)
C11 N2 C18 C19 -125.79(13)
C9 N2 C18 C23 -113.51(13)
C11 N2 C18 C23 57.08(17)
C23 C18 C19 C20 0.75(19)
N2 C18 C19 C20 -176.30(11)
C18 C19 C20 C21 -1.45(19)
C19 C20 C21 C22 0.3(2)
C20 C21 C22 C23 1.6(2)
C24 O2 C23 C18 -176.49(13)
C24 O2 C23 C22 4.66(19)
C19 C18 C23 O2 -177.78(11)
N2 C18 C23 O2 -0.66(16)
C19 C18 C23 C22 1.13(18)
N2 C18 C23 C22 178.25(11)
C21 C22 C23 O2 176.52(12)
C21 C22 C23 C18 -2.29(19)

loop_
_cod_related_entry_id
_cod_related_entry_database
_cod_related_entry_code
1 ChemSpider 21195774
